data_2237120
loop_
_publ_author_name
'Gueddar, Hicham'
'Bouhfid, Rachid'
'Essassi, El Mokhtar'
'El Brahmi, Nabil'
'El Ammari, Lahcen'

_publ_section_title
;
 Bis[1-benzyl-2-(1,3-thiazol-4-yl)-1<i>H</i>-benzimidazole-\k^2^<i>N</i>^2^,<i>N</i>^3^]dichloridocobalt(II)
;
_journal_coeditor_code BT6860
_journal_issue 1
_journal_name_full 'Acta Crystallographica Section E'
_journal_page_first m5
_journal_page_last m6
_journal_paper_doi 10.1107/S1600536812048751
_journal_volume 69
_journal_year 2013
_chemical_formula_iupac '[Co Cl2 (C17 H13 N3 S)2]'
_chemical_formula_moiety 'C34 H26 Cl2 Co N6 S2'
_chemical_formula_sum 'C34 H26 Cl2 Co N6 S2'
_chemical_formula_weight 712.56
_chemical_name_systematic
;
Bis[1-benzyl-2-(1,3-thiazol-4-yl)-1<i>H</i>-benzimidazole-
\k^2^<i>N</i>^2^,<i>N</i>^3^]dichloridocobalt(II)
;
_space_group_IT_number 2
_symmetry_cell_setting triclinic
_symmetry_space_group_name_Hall '-P 1'
_symmetry_space_group_name_H-M 'P -1'
_atom_sites_solution_hydrogens geom
_atom_sites_solution_primary direct
_atom_sites_solution_secondary difmap
_audit_creation_method SHELXL-97
_cell_angle_alpha 76.033(3)
_cell_angle_beta 75.536(3)
_cell_angle_gamma 69.707(3)
_cell_formula_units_Z 2
_cell_length_a 10.1311(3)
_cell_length_b 11.9582(4)
_cell_length_c 14.2633(5)
_cell_measurement_reflns_used 6245
_cell_measurement_temperature 193(2)
_cell_measurement_theta_max 26.37
_cell_measurement_theta_min 5.12
_cell_volume 1546.42(9)
_computing_cell_refinement 'SAINT (Bruker, 2009)'
_computing_data_collection 'APEX2 (Bruker, 2009)'
_computing_data_reduction 'SAINT (Bruker, 2009)'
_computing_molecular_graphics 'ORTEP-3 for Windows (Farrugia, 2012)'
_computing_publication_material 'PLATON (Spek, 2009) and publCIF (Westrip, 2010)'
_computing_structure_refinement 'SHELXL97 (Sheldrick, 2008)'
_computing_structure_solution 'SHELXS97 (Sheldrick, 2008)'
_diffrn_ambient_temperature 193(2)
_diffrn_measured_fraction_theta_full 0.994
_diffrn_measured_fraction_theta_max 0.994
_diffrn_measurement_device_type 'Bruker Kappa APEXII Quazar area-detector'
_diffrn_measurement_method '\f and \w scans'
_diffrn_radiation_monochromator 'multilayer optics'
_diffrn_radiation_source 'microfocus sealed tube'
_diffrn_radiation_type MoK\a
_diffrn_radiation_wavelength 0.71073
_diffrn_reflns_av_R_equivalents 0.0107
_diffrn_reflns_av_sigmaI/netI 0.0132
_diffrn_reflns_limit_h_max 11
_diffrn_reflns_limit_h_min -12
_diffrn_reflns_limit_k_max 14
_diffrn_reflns_limit_k_min -14
_diffrn_reflns_limit_l_max 16
_diffrn_reflns_limit_l_min -17
_diffrn_reflns_number 11578
_diffrn_reflns_theta_full 26.37
_diffrn_reflns_theta_max 26.37
_diffrn_reflns_theta_min 5.12
_exptl_absorpt_coefficient_mu 0.899
_exptl_absorpt_correction_T_max 0.8397
_exptl_absorpt_correction_T_min 0.6820
_exptl_absorpt_correction_type multi-scan
_exptl_absorpt_process_details '(SADABS; Bruker, 2009)'
_exptl_crystal_colour Pink
_exptl_crystal_density_diffrn 1.530
_exptl_crystal_density_method 'not measured'
_exptl_crystal_description Block
_exptl_crystal_F_000 730
_exptl_crystal_size_max 0.40
_exptl_crystal_size_mid 0.40
_exptl_crystal_size_min 0.20
_refine_diff_density_max 0.952
_refine_diff_density_min -0.681
_refine_ls_extinction_coef 0.0040(5)
_refine_ls_extinction_expression Fc^*^=kFc[1+0.001xFc^2^\l^3^/sin(2\q)]^-1/4^
_refine_ls_extinction_method 'SHELXL97 (Sheldrick, 2008)'
_refine_ls_goodness_of_fit_ref 1.054
_refine_ls_hydrogen_treatment constr
_refine_ls_matrix_type full
_refine_ls_number_parameters 417
_refine_ls_number_reflns 6284
_refine_ls_number_restraints 0
_refine_ls_restrained_S_all 1.054
_refine_ls_R_factor_all 0.0344
_refine_ls_R_factor_gt 0.0304
_refine_ls_shift/su_max 0.001
_refine_ls_shift/su_mean 0.000
_refine_ls_structure_factor_coef Fsqd
_refine_ls_weighting_details 'calc w=1/[\s^2^(Fo^2^)+(0.0362P)^2^+1.3427P] where P=(Fo^2^+2Fc^2^)/3'
_refine_ls_weighting_scheme calc
_refine_ls_wR_factor_gt 0.0782
_refine_ls_wR_factor_ref 0.0802
_reflns_number_gt 5601
_reflns_number_total 6284
_reflns_threshold_expression I>2\s(I)
_cod_data_source_file bt6860.cif
_cod_data_source_block I
_cod_original_cell_volume 1546.43(9)
_cod_original_sg_symbol_Hall '-p 1'
_cod_database_code 2237120
_cod_database_fobs_code 2237120

loop_
_symmetry_equiv_pos_as_xyz
'x, y, z'
'-x, -y, -z'

loop_
_atom_site_type_symbol
_atom_site_label
_atom_site_fract_x
_atom_site_fract_y
_atom_site_fract_z
_atom_site_U_iso_or_equiv
_atom_site_adp_type
_atom_site_calc_flag
_atom_site_refinement_flags
_atom_site_occupancy
_atom_site_symmetry_multiplicity
C C1 0.6603(2) 0.37010(19) 0.43804(14) 0.0281(4) Uani d . 1 1
H H1 0.6306 0.4540 0.4409 0.034 Uiso calc R 1 1
C C2 0.7805(2) 0.1569(2) 0.44040(15) 0.0327(4) Uani d . 1 1
H H2 0.8419 0.0759 0.4434 0.039 Uiso calc R 1 1
C C3 0.64845(19) 0.19650(17) 0.41692(13) 0.0223(4) Uani d . 1 1
C C4 0.56253(19) 0.13517(16) 0.39322(13) 0.0214(4) Uani d . 1 1
C C5 0.3835(2) 0.11633(17) 0.35002(13) 0.0236(4) Uani d . 1 1
C C6 0.2527(2) 0.13165(19) 0.32592(14) 0.0289(4) Uani d . 1 1
H H6 0.1811 0.2082 0.3214 0.035 Uiso calc R 1 1
C C7 0.2314(3) 0.0305(2) 0.30877(15) 0.0366(5) Uani d . 1 1
H H7 0.1435 0.0381 0.2918 0.044 Uiso calc R 1 1
C C8 0.3360(3) -0.0824(2) 0.31586(16) 0.0388(5) Uani d . 1 1
H H8 0.3176 -0.1493 0.3027 0.047 Uiso calc R 1 1
C C9 0.4642(3) -0.09957(19) 0.34126(15) 0.0346(5) Uani d . 1 1
H H9 0.5349 -0.1765 0.3467 0.041 Uiso calc R 1 1
C C10 0.4850(2) 0.00220(17) 0.35870(13) 0.0260(4) Uani d . 1 1
C C11 0.7263(2) -0.08140(17) 0.40841(15) 0.0301(4) Uani d . 1 1
H H11A 0.7035 -0.1588 0.4266 0.036 Uiso calc R 1 1
H H11B 0.7546 -0.0691 0.4659 0.036 Uiso calc R 1 1
C C12 0.8512(2) -0.09147(16) 0.32447(13) 0.0226(4) Uani d . 1 1
C C13 0.9687(2) -0.19429(17) 0.33241(15) 0.0292(4) Uani d . 1 1
H H13 0.9665 -0.2561 0.3884 0.035 Uiso calc R 1 1
C C14 1.0883(2) -0.20696(19) 0.25942(18) 0.0364(5) Uani d . 1 1
H H14 1.1685 -0.2774 0.2651 0.044 Uiso calc R 1 1
C C15 1.0916(2) -0.11754(19) 0.17831(17) 0.0345(5) Uani d . 1 1
H H15 1.1748 -0.1259 0.1285 0.041 Uiso calc R 1 1
C C16 0.9753(2) -0.01644(18) 0.16905(15) 0.0299(4) Uani d . 1 1
H H16 0.9776 0.0445 0.1124 0.036 Uiso calc R 1 1
C C17 0.8548(2) -0.00304(17) 0.24201(14) 0.0256(4) Uani d . 1 1
H H17 0.7744 0.0671 0.2355 0.031 Uiso calc R 1 1
C C18 0.0728(2) 0.47264(19) 0.31938(17) 0.0328(4) Uani d . 1 1
H H18 0.0335 0.4909 0.3837 0.039 Uiso calc R 1 1
C C19 0.1212(2) 0.4361(2) 0.15296(17) 0.0370(5) Uani d . 1 1
H H19 0.1224 0.4249 0.0890 0.044 Uiso calc R 1 1
C C20 0.2387(2) 0.41930(17) 0.18986(15) 0.0258(4) Uani d . 1 1
C C21 0.3907(2) 0.38422(16) 0.14785(13) 0.0221(4) Uani d . 1 1
C C22 0.61612(19) 0.34029(15) 0.14499(13) 0.0211(4) Uani d . 1 1
C C23 0.7512(2) 0.31937(16) 0.16493(14) 0.0251(4) Uani d . 1 1
H H23 0.7639 0.3202 0.2285 0.030 Uiso calc R 1 1
C C24 0.8657(2) 0.29749(18) 0.08846(16) 0.0314(4) Uani d . 1 1
H H24 0.9593 0.2821 0.0999 0.038 Uiso calc R 1 1
C C25 0.8473(2) 0.29740(19) -0.00575(16) 0.0349(5) Uani d . 1 1
H H25 0.9291 0.2818 -0.0565 0.042 Uiso calc R 1 1
C C26 0.7144(2) 0.31922(18) -0.02687(15) 0.0308(4) Uani d . 1 1
H H26 0.7020 0.3200 -0.0909 0.037 Uiso calc R 1 1
C C27 0.5995(2) 0.34003(16) 0.05055(14) 0.0236(4) Uani d . 1 1
C C28 0.3882(2) 0.37895(18) -0.02866(14) 0.0287(4) Uani d . 1 1
H H28A 0.4548 0.3952 -0.0904 0.034 Uiso calc R 1 1
H H28B 0.3003 0.4492 -0.0273 0.034 Uiso calc R 1 1
C C29 0.3500(2) 0.26816(18) -0.02967(14) 0.0268(4) Uani d . 1 1
C C30 0.3025(3) 0.2664(2) -0.11220(17) 0.0370(5) Uani d . 1 1
H H30 0.2987 0.3317 -0.1658 0.044 Uiso calc R 1 1
C C31 0.2607(3) 0.1699(2) -0.11673(18) 0.0454(6) Uani d . 1 1
H H31 0.2260 0.1699 -0.1728 0.055 Uiso calc R 1 1
C C32 0.2692(3) 0.0738(2) -0.04062(18) 0.0462(6) Uani d . 1 1
H H32 0.2412 0.0071 -0.0442 0.055 Uiso calc R 1 1
C C33 0.3181(3) 0.0742(2) 0.04040(19) 0.0531(7) Uani d . 1 1
H H33 0.3247 0.0075 0.0929 0.064 Uiso calc R 1 1
C C34 0.3580(3) 0.1720(2) 0.04607(17) 0.0441(6) Uani d . 1 1
H H34 0.3912 0.1721 0.1027 0.053 Uiso calc R 1 1
N N1 0.58202(16) 0.31923(14) 0.41412(11) 0.0224(3) Uani d . 1 1
N N2 0.43504(16) 0.19849(13) 0.37231(11) 0.0208(3) Uani d . 1 1
N N3 0.59824(17) 0.01613(14) 0.38752(12) 0.0253(3) Uani d . 1 1
N N4 0.20969(16) 0.43936(14) 0.28531(12) 0.0253(3) Uani d . 1 1
N N5 0.48317(16) 0.36795(13) 0.20426(11) 0.0208(3) Uani d . 1 1
N N6 0.45439(17) 0.36890(14) 0.05423(11) 0.0240(3) Uani d . 1 1
S S1 0.82050(6) 0.27380(6) 0.46385(4) 0.03746(14) Uani d . 1 1
S S2 -0.02965(6) 0.48051(6) 0.23841(5) 0.04537(16) Uani d . 1 1
Cl Cl1 0.42867(5) 0.58768(4) 0.30588(4) 0.03220(12) Uani d . 1 1
Cl Cl2A 0.23855(17) 0.40676(12) 0.5152(2) 0.0232(5) Uani d P 0.847(18) 1
Cl Cl2B 0.215(2) 0.444(4) 0.485(2) 0.060(6) Uani d P 0.153(18) 1
Co Co1 0.39016(2) 0.39444(2) 0.355093(18) 0.02006(8) Uani d . 1 1

loop_
_atom_site_aniso_label
_atom_site_aniso_U_11
_atom_site_aniso_U_22
_atom_site_aniso_U_33
_atom_site_aniso_U_12
_atom_site_aniso_U_13
_atom_site_aniso_U_23
C1 0.0262(9) 0.0369(11) 0.0278(10) -0.0143(8) -0.0031(8) -0.0125(8)
C2 0.0277(10) 0.0361(11) 0.0330(11) -0.0096(8) -0.0084(8) -0.0009(9)
C3 0.0231(9) 0.0251(9) 0.0182(8) -0.0092(7) -0.0003(7) -0.0038(7)
C4 0.0232(9) 0.0223(9) 0.0179(8) -0.0088(7) 0.0017(7) -0.0049(7)
C5 0.0313(10) 0.0254(9) 0.0181(8) -0.0162(8) 0.0022(7) -0.0066(7)
C6 0.0363(11) 0.0312(10) 0.0258(9) -0.0186(9) -0.0055(8) -0.0046(8)
C7 0.0499(13) 0.0449(13) 0.0290(10) -0.0316(11) -0.0084(9) -0.0051(9)
C8 0.0610(15) 0.0334(11) 0.0332(11) -0.0302(11) -0.0008(10) -0.0107(9)
C9 0.0485(13) 0.0253(10) 0.0311(10) -0.0185(9) 0.0061(9) -0.0100(8)
C10 0.0327(10) 0.0243(9) 0.0213(9) -0.0140(8) 0.0049(7) -0.0070(7)
C11 0.0350(11) 0.0207(9) 0.0263(10) -0.0045(8) -0.0004(8) 0.0001(7)
C12 0.0255(9) 0.0199(9) 0.0240(9) -0.0066(7) -0.0052(7) -0.0066(7)
C13 0.0319(10) 0.0217(9) 0.0356(11) -0.0061(8) -0.0129(8) -0.0041(8)
C14 0.0229(10) 0.0282(10) 0.0582(14) -0.0025(8) -0.0070(9) -0.0161(10)
C15 0.0291(10) 0.0311(11) 0.0464(12) -0.0140(9) 0.0067(9) -0.0197(9)
C16 0.0362(11) 0.0258(10) 0.0290(10) -0.0139(8) 0.0027(8) -0.0092(8)
C17 0.0286(10) 0.0204(9) 0.0255(9) -0.0053(7) -0.0027(8) -0.0051(7)
C18 0.0215(9) 0.0289(10) 0.0474(12) -0.0078(8) -0.0027(9) -0.0087(9)
C19 0.0327(11) 0.0465(13) 0.0368(11) -0.0206(10) -0.0141(9) 0.0044(10)
C20 0.0253(9) 0.0224(9) 0.0333(10) -0.0118(7) -0.0085(8) -0.0014(8)
C21 0.0259(9) 0.0180(8) 0.0262(9) -0.0109(7) -0.0057(7) -0.0034(7)
C22 0.0242(9) 0.0151(8) 0.0238(9) -0.0072(7) -0.0014(7) -0.0040(7)
C23 0.0246(9) 0.0215(9) 0.0281(9) -0.0078(7) -0.0034(7) -0.0029(7)
C24 0.0247(10) 0.0253(10) 0.0404(11) -0.0075(8) -0.0003(8) -0.0047(8)
C25 0.0350(11) 0.0267(10) 0.0353(11) -0.0078(8) 0.0089(9) -0.0097(8)
C26 0.0409(11) 0.0238(9) 0.0269(10) -0.0107(8) 0.0016(8) -0.0093(8)
C27 0.0319(10) 0.0150(8) 0.0249(9) -0.0093(7) -0.0033(7) -0.0037(7)
C28 0.0415(11) 0.0254(10) 0.0246(9) -0.0142(8) -0.0125(8) -0.0015(7)
C29 0.0308(10) 0.0275(10) 0.0268(9) -0.0125(8) -0.0048(8) -0.0080(8)
C30 0.0461(13) 0.0391(12) 0.0344(11) -0.0170(10) -0.0156(10) -0.0072(9)
C31 0.0549(15) 0.0564(15) 0.0425(13) -0.0287(12) -0.0153(11) -0.0164(11)
C32 0.0615(16) 0.0519(15) 0.0437(13) -0.0398(13) 0.0016(11) -0.0201(11)
C33 0.094(2) 0.0456(14) 0.0383(13) -0.0476(15) -0.0124(13) -0.0008(11)
C34 0.0774(18) 0.0400(13) 0.0310(11) -0.0352(13) -0.0170(11) -0.0023(9)
N1 0.0217(7) 0.0267(8) 0.0225(7) -0.0105(6) -0.0014(6) -0.0094(6)
N2 0.0241(8) 0.0209(7) 0.0199(7) -0.0105(6) -0.0005(6) -0.0064(6)
N3 0.0273(8) 0.0198(8) 0.0264(8) -0.0089(6) 0.0030(6) -0.0050(6)
N4 0.0198(7) 0.0219(8) 0.0358(9) -0.0076(6) -0.0030(6) -0.0085(7)
N5 0.0223(7) 0.0189(7) 0.0233(7) -0.0089(6) -0.0036(6) -0.0042(6)
N6 0.0313(8) 0.0212(7) 0.0246(8) -0.0126(6) -0.0072(6) -0.0042(6)
S1 0.0308(3) 0.0532(3) 0.0371(3) -0.0197(2) -0.0136(2) -0.0056(2)
S2 0.0221(3) 0.0555(4) 0.0574(4) -0.0146(2) -0.0140(2) 0.0036(3)
Cl1 0.0315(2) 0.0200(2) 0.0489(3) -0.00923(18) -0.0090(2) -0.0089(2)
Cl2A 0.0228(4) 0.0248(8) 0.0240(7) -0.0103(4) 0.0029(3) -0.0110(4)
Cl2B 0.039(4) 0.108(13) 0.050(8) -0.038(7) 0.011(5) -0.041(10)
Co1 0.01664(13) 0.02009(13) 0.02660(14) -0.00703(9) -0.00087(9) -0.01077(10)

loop_
_atom_type_symbol
_atom_type_description
_atom_type_scat_dispersion_real
_atom_type_scat_dispersion_imag
_atom_type_scat_source
C C 0.0033 0.0016 'International Tables Vol C Tables 4.2.6.8 and 6.1.1.4'
H H 0.0000 0.0000 'International Tables Vol C Tables 4.2.6.8 and 6.1.1.4'
N N 0.0061 0.0033 'International Tables Vol C Tables 4.2.6.8 and 6.1.1.4'
S S 0.1246 0.1234 'International Tables Vol C Tables 4.2.6.8 and 6.1.1.4'
Cl Cl 0.1484 0.1585 'International Tables Vol C Tables 4.2.6.8 and 6.1.1.4'
Co Co 0.3494 0.9721 'International Tables Vol C Tables 4.2.6.8 and 6.1.1.4'

loop_
_geom_angle_atom_site_label_1
_geom_angle_atom_site_label_2
_geom_angle_atom_site_label_3
_geom_angle
N1 C1 S1 114.29(16)
N1 C1 H1 122.9
S1 C1 H1 122.9
C3 C2 S1 110.12(16)
C3 C2 H2 124.9
S1 C2 H2 124.9
C2 C3 N1 114.08(17)
C2 C3 C4 132.60(18)
N1 C3 C4 113.32(16)
N2 C4 N3 113.06(16)
N2 C4 C3 119.16(16)
N3 C4 C3 127.76(17)
N2 C5 C6 130.57(18)
N2 C5 C10 109.28(17)
C6 C5 C10 120.10(17)
C7 C6 C5 117.1(2)
C7 C6 H6 121.4
C5 C6 H6 121.4
C6 C7 C8 121.7(2)
C6 C7 H7 119.1
C8 C7 H7 119.1
C9 C8 C7 121.93(19)
C9 C8 H8 119.0
C7 C8 H8 119.0
C8 C9 C10 116.2(2)
C8 C9 H9 121.9
C10 C9 H9 121.9
N3 C10 C9 131.1(2)
N3 C10 C5 105.95(16)
C9 C10 C5 122.9(2)
N3 C11 C12 114.20(15)
N3 C11 H11A 108.7
C12 C11 H11A 108.7
N3 C11 H11B 108.7
C12 C11 H11B 108.7
H11A C11 H11B 107.6
C17 C12 C13 119.35(18)
C17 C12 C11 123.18(17)
C13 C12 C11 117.45(17)
C14 C13 C12 120.21(19)
C14 C13 H13 119.9
C12 C13 H13 119.9
C15 C14 C13 119.97(19)
C15 C14 H14 120.0
C13 C14 H14 120.0
C16 C15 C14 120.30(19)
C16 C15 H15 119.9
C14 C15 H15 119.9
C15 C16 C17 120.08(19)
C15 C16 H16 120.0
C17 C16 H16 120.0
C12 C17 C16 120.09(18)
C12 C17 H17 120.0
C16 C17 H17 120.0
N4 C18 S2 114.02(17)
N4 C18 H18 123.0
S2 C18 H18 123.0
C20 C19 S2 109.95(17)
C20 C19 H19 125.0
S2 C19 H19 125.0
C19 C20 N4 114.31(18)
C19 C20 C21 132.2(2)
N4 C20 C21 113.53(16)
N5 C21 N6 112.85(16)
N5 C21 C20 118.58(17)
N6 C21 C20 128.53(17)
N5 C22 C23 130.57(17)
N5 C22 C27 108.81(16)
C23 C22 C27 120.57(17)
C24 C23 C22 117.13(18)
C24 C23 H23 121.4
C22 C23 H23 121.4
C23 C24 C25 121.7(2)
C23 C24 H24 119.2
C25 C24 H24 119.2
C26 C25 C24 121.90(19)
C26 C25 H25 119.0
C24 C25 H25 119.0
C25 C26 C27 116.32(19)
C25 C26 H26 121.8
C27 C26 H26 121.8
N6 C27 C26 131.34(18)
N6 C27 C22 106.17(16)
C26 C27 C22 122.42(18)
N6 C28 C29 114.23(16)
N6 C28 H28A 108.7
C29 C28 H28A 108.7
N6 C28 H28B 108.7
C29 C28 H28B 108.7
H28A C28 H28B 107.6
C34 C29 C30 119.26(19)
C34 C29 C28 123.75(18)
C30 C29 C28 116.99(18)
C31 C30 C29 120.2(2)
C31 C30 H30 119.9
C29 C30 H30 119.9
C32 C31 C30 120.3(2)
C32 C31 H31 119.9
C30 C31 H31 119.9
C33 C32 C31 119.8(2)
C33 C32 H32 120.1
C31 C32 H32 120.1
C32 C33 C34 120.2(2)
C32 C33 H33 119.9
C34 C33 H33 119.9
C29 C34 C33 120.3(2)
C29 C34 H34 119.9
C33 C34 H34 119.9
C1 N1 C3 111.49(16)
C1 N1 Co1 131.34(14)
C3 N1 Co1 116.57(12)
C4 N2 C5 105.28(15)
C4 N2 Co1 113.82(12)
C5 N2 Co1 139.41(13)
C4 N3 C10 106.42(16)
C4 N3 C11 128.90(17)
C10 N3 C11 124.67(16)
C18 N4 C20 111.57(17)
C18 N4 Co1 131.45(15)
C20 N4 Co1 116.63(12)
C21 N5 C22 105.84(15)
C21 N5 Co1 115.38(12)
C22 N5 Co1 138.75(12)
C21 N6 C27 106.33(15)
C21 N6 C28 128.80(17)
C27 N6 C28 124.88(16)
C1 S1 C2 89.98(10)
C18 S2 C19 90.14(10)
Cl2B Cl2A Co1 67.3(11)
Cl2A Cl2B Co1 99(2)
N1 Co1 N4 169.37(6)
N1 Co1 N5 98.02(6)
N4 Co1 N5 75.45(6)
N1 Co1 N2 75.58(6)
N4 Co1 N2 94.82(6)
N5 Co1 N2 79.86(5)
N1 Co1 Cl2B 104.7(9)
N4 Co1 Cl2B 81.7(8)
N5 Co1 Cl2B 157.1(8)
N2 Co1 Cl2B 102.9(11)
N1 Co1 Cl1 91.26(4)
N4 Co1 Cl1 96.61(4)
N5 Co1 Cl1 86.27(4)
N2 Co1 Cl1 159.21(4)
Cl2B Co1 Cl1 95.9(9)
N1 Co1 Cl2A 93.31(8)
N4 Co1 Cl2A 91.82(8)
N5 Co1 Cl2A 164.99(7)
N2 Co1 Cl2A 93.56(5)
Cl2B Co1 Cl2A 13.4(12)
Cl1 Co1 Cl2A 103.35(3)

loop_
_geom_bond_atom_site_label_1
_geom_bond_atom_site_label_2
_geom_bond_distance
C1 N1 1.298(2)
C1 S1 1.701(2)
C1 H1 0.9500
C2 C3 1.354(3)
C2 S1 1.708(2)
C2 H2 0.9500
C3 N1 1.382(2)
C3 C4 1.456(3)
C4 N2 1.317(2)
C4 N3 1.359(2)
C5 N2 1.389(2)
C5 C6 1.392(3)
C5 C10 1.394(3)
C6 C7 1.385(3)
C6 H6 0.9500
C7 C8 1.397(3)
C7 H7 0.9500
C8 C9 1.369(3)
C8 H8 0.9500
C9 C10 1.392(3)
C9 H9 0.9500
C10 N3 1.383(3)
C11 N3 1.452(2)
C11 C12 1.502(3)
C11 H11A 0.9900
C11 H11B 0.9900
C12 C17 1.381(3)
C12 C13 1.388(3)
C13 C14 1.376(3)
C13 H13 0.9500
C14 C15 1.375(3)
C14 H14 0.9500
C15 C16 1.371(3)
C15 H15 0.9500
C16 C17 1.382(3)
C16 H16 0.9500
C17 H17 0.9500
C18 N4 1.300(3)
C18 S2 1.703(2)
C18 H18 0.9500
C19 C20 1.352(3)
C19 S2 1.710(2)
C19 H19 0.9500
C20 N4 1.381(3)
C20 C21 1.456(3)
C21 N5 1.318(2)
C21 N6 1.356(2)
C22 N5 1.377(2)
C22 C23 1.392(3)
C22 C27 1.400(3)
C23 C24 1.378(3)
C23 H23 0.9500
C24 C25 1.402(3)
C24 H24 0.9500
C25 C26 1.376(3)
C25 H25 0.9500
C26 C27 1.388(3)
C26 H26 0.9500
C27 N6 1.379(2)
C28 N6 1.460(2)
C28 C29 1.508(3)
C28 H28A 0.9900
C28 H28B 0.9900
C29 C34 1.370(3)
C29 C30 1.386(3)
C30 C31 1.380(3)
C30 H30 0.9500
C31 C32 1.372(4)
C31 H31 0.9500
C32 C33 1.368(3)
C32 H32 0.9500
C33 C34 1.388(3)
C33 H33 0.9500
C34 H34 0.9500
N1 Co1 2.1297(15)
N2 Co1 2.1901(15)
N4 Co1 2.1429(16)
N5 Co1 2.1739(15)
Cl1 Co1 2.3855(5)
Cl2A Cl2B 0.57(5)
Cl2A Co1 2.4181(19)
Cl2B Co1 2.261(9)

loop_
_geom_hbond_atom_site_label_D
_geom_hbond_atom_site_label_H
_geom_hbond_atom_site_label_A
_geom_hbond_site_symmetry_A
_geom_hbond_distance_DH
_geom_hbond_distance_HA
_geom_hbond_distance_DA
_geom_hbond_angle_DHA
C11 H11A Cl2A 2_656 0.99 2.77 3.693(2) 155.3
C14 H14 Cl1 1_645 0.95 2.69 3.584(2) 156.5
